data_4505965
loop_
_publ_author_name
'Sanphui, Palash'
'Bolla, Geetha'
'Nangia, Ashwini'

_publ_section_title
;
 High Solubility Piperazine Salts of the Nonsteroidal Anti-Inflammatory
 Drug (NSAID) Meclofenamic Acid
;
_journal_issue 4
_journal_name_full 'Crystal Growth &amp; Design'
_journal_page_first 2023
_journal_paper_doi 10.1021/cg300002p
_journal_volume 12
_journal_year 2012
_chemical_formula_sum 'C18 H21 Cl2 N3 O2'
_chemical_formula_weight 382.28
_chemical_name_systematic
; 
 ? 
;
_space_group_IT_number 19
_symmetry_cell_setting orthorhombic
_symmetry_space_group_name_Hall 'P 2ac 2ab'
_symmetry_space_group_name_H-M 'P 21 21 21'
_atom_sites_solution_hydrogens geom
_atom_sites_solution_primary direct
_atom_sites_solution_secondary difmap
_audit_creation_method SHELXL-97
_cell_angle_alpha 90.00
_cell_angle_beta 90.00
_cell_angle_gamma 90.00
_cell_formula_units_Z 4
_cell_length_a 7.929(3)
_cell_length_b 8.168(3)
_cell_length_c 28.381(15)
_cell_measurement_reflns_used 793
_cell_measurement_temperature 298(2)
_cell_measurement_theta_max 26.3139
_cell_measurement_theta_min 2.8650
_cell_volume 1838.1(14)
_computing_structure_refinement 'SHELXL-97 (Sheldrick, 1997)'
_computing_structure_solution 'SHELXS-97 (Sheldrick, 1990)'
_diffrn_ambient_temperature 298(2)
_diffrn_measured_fraction_theta_full 0.998
_diffrn_measured_fraction_theta_max 0.998
_diffrn_measurement_device_type 'Xcalibur, Eos, Gemini'
_diffrn_measurement_method '\w scans'
_diffrn_radiation_monochromator graphite
_diffrn_radiation_source 'fine-focus sealed tube'
_diffrn_radiation_type MoK\a
_diffrn_radiation_wavelength 0.71073
_diffrn_reflns_av_R_equivalents 0.0598
_diffrn_reflns_av_sigmaI/netI 0.1644
_diffrn_reflns_limit_h_max 9
_diffrn_reflns_limit_h_min -8
_diffrn_reflns_limit_k_max 10
_diffrn_reflns_limit_k_min -6
_diffrn_reflns_limit_l_max 35
_diffrn_reflns_limit_l_min -34
_diffrn_reflns_number 5203
_diffrn_reflns_theta_full 26.37
_diffrn_reflns_theta_max 26.37
_diffrn_reflns_theta_min 2.87
_exptl_absorpt_coefficient_mu 0.370
_exptl_absorpt_correction_T_max 0.9432
_exptl_absorpt_correction_T_min 0.8661
_exptl_absorpt_correction_type multi-scan
_exptl_absorpt_process_details SADABS
_exptl_crystal_colour colorless
_exptl_crystal_density_diffrn 1.381
_exptl_crystal_density_method 'not measured'
_exptl_crystal_description needle
_exptl_crystal_F_000 800
_exptl_crystal_size_max 0.40
_exptl_crystal_size_mid 0.18
_exptl_crystal_size_min 0.16
_refine_diff_density_max 0.206
_refine_diff_density_min -0.175
_refine_diff_density_rms 0.043
_refine_ls_abs_structure_details 'Flack H D (1983), Acta Cryst. A39, 876-881'
_refine_ls_abs_structure_Flack -0.06(8)
_refine_ls_extinction_method none
_refine_ls_goodness_of_fit_ref 0.865
_refine_ls_hydrogen_treatment mixed
_refine_ls_matrix_type full
_refine_ls_number_parameters 243
_refine_ls_number_reflns 3366
_refine_ls_number_restraints 0
_refine_ls_restrained_S_all 0.865
_refine_ls_R_factor_all 0.1536
_refine_ls_R_factor_gt 0.0597
_refine_ls_shift/su_max 0.000
_refine_ls_shift/su_mean 0.000
_refine_ls_structure_factor_coef Fsqd
_refine_ls_weighting_details 'calc w=1/[\s^2^(Fo^2^)+(0.0070P)^2^+0.0000P] where P=(Fo^2^+2Fc^2^)/3'
_refine_ls_weighting_scheme calc
_refine_ls_wR_factor_gt 0.0543
_refine_ls_wR_factor_ref 0.0663
_reflns_number_gt 1540
_reflns_number_total 3366
_reflns_threshold_expression >2sigma(I)
_cod_data_source_file cg300002p_si_010.cif
_cod_data_source_block MFA-PPZ-O
_cod_original_cell_volume 1838.1(13)
_cod_original_sg_symbol_H-M p212121
_cod_database_code 4505965

loop_
_symmetry_equiv_pos_as_xyz
'x, y, z'
'-x+1/2, -y, z+1/2'
'x+1/2, -y+1/2, -z'
'-x, y+1/2, -z+1/2'

loop_
_atom_site_label
_atom_site_type_symbol
_atom_site_fract_x
_atom_site_fract_y
_atom_site_fract_z
_atom_site_U_iso_or_equiv
_atom_site_adp_type
_atom_site_occupancy
_atom_site_symmetry_multiplicity
_atom_site_calc_flag
_atom_site_refinement_flags
H2A H 0.267(4) 0.183(5) 0.9753(12) 0.048(13) Uiso 1 1 d .
Cl1 Cl 0.47086(13) 0.23224(17) 0.85972(4) 0.0674(4) Uani 1 1 d .
Cl2 Cl 0.26212(15) 0.80375(17) 0.78462(4) 0.0693(4) Uani 1 1 d .
N1 N 0.4353(4) 0.6037(5) 0.85479(14) 0.0416(11) Uani 1 1 d .
C7 C 0.6065(5) 0.6205(6) 0.86576(15) 0.0360(13) Uani 1 1 d .
C13 C 0.2876(5) 0.5938(6) 0.77997(18) 0.0431(13) Uani 1 1 d .
O1 O 0.3826(3) 0.8495(4) 0.91230(10) 0.0553(11) Uani 1 1 d .
C6 C 0.7301(5) 0.5274(5) 0.84369(14) 0.0415(13) Uani 1 1 d .
H6 H 0.6980 0.4505 0.8213 0.050 Uiso 1 1 calc R
C1 C 0.5363(6) 0.8608(6) 0.92356(16) 0.0450(14) Uani 1 1 d .
C2 C 0.6557(5) 0.7409(6) 0.89923(14) 0.0334(12) Uani 1 1 d .
C11 C 0.2414(7) 0.3443(8) 0.74008(18) 0.0645(17) Uani 1 1 d .
H11 H 0.2005 0.2866 0.7142 0.077 Uiso 1 1 calc R
C8 C 0.3731(5) 0.5124(7) 0.81689(17) 0.0355(12) Uani 1 1 d .
C12 C 0.2181(6) 0.5123(8) 0.74169(17) 0.0500(15) Uani 1 1 d .
C9 C 0.3859(6) 0.3444(7) 0.81325(18) 0.0451(14) Uani 1 1 d .
O2 O 0.5942(4) 0.9583(5) 0.95214(12) 0.0757(13) Uani 1 1 d .
C10 C 0.3223(6) 0.2602(7) 0.77514(19) 0.0620(16) Uani 1 1 d .
H10 H 0.3342 0.1471 0.7732 0.074 Uiso 1 1 calc R
C3 C 0.8265(5) 0.7512(6) 0.90965(14) 0.0504(15) Uani 1 1 d .
H3 H 0.8615 0.8252 0.9325 0.061 Uiso 1 1 calc R
C4 C 0.9472(5) 0.6558(7) 0.88741(18) 0.0621(17) Uani 1 1 d .
H4 H 1.0606 0.6666 0.8951 0.075 Uiso 1 1 calc R
C5 C 0.8971(6) 0.5458(6) 0.85399(17) 0.0555(16) Uani 1 1 d .
H5 H 0.9771 0.4832 0.8382 0.067 Uiso 1 1 calc R
C14 C 0.1263(6) 0.5979(7) 0.70274(16) 0.084(2) Uani 1 1 d .
H14A H 0.0779 0.5182 0.6819 0.126 Uiso 1 1 calc R
H14B H 0.2038 0.6656 0.6855 0.126 Uiso 1 1 calc R
H14C H 0.0384 0.6648 0.7158 0.126 Uiso 1 1 calc R
N3 N -0.1285(4) 0.1595(5) 0.99134(12) 0.0392(11) Uani 1 1 d .
N2 N 0.2072(4) 0.0872(5) 0.95654(14) 0.0404(11) Uani 1 1 d .
C16 C -0.0501(4) 0.2514(6) 0.95337(14) 0.0461(13) Uani 1 1 d .
H16A H 0.0062 0.3461 0.9667 0.055 Uiso 1 1 calc R
H16B H -0.1380 0.2912 0.9325 0.055 Uiso 1 1 calc R
C18 C 0.1308(5) -0.0159(6) 0.99486(14) 0.0482(15) Uani 1 1 d .
H18A H 0.2180 -0.0517 1.0165 0.058 Uiso 1 1 calc R
H18B H 0.0782 -0.1121 0.9813 0.058 Uiso 1 1 calc R
C15 C 0.0763(5) 0.1556(6) 0.92450(13) 0.0470(14) Uani 1 1 d .
H15A H 0.0198 0.0675 0.9079 0.056 Uiso 1 1 calc R
H15B H 0.1287 0.2268 0.9014 0.056 Uiso 1 1 calc R
C17 C -0.0005(5) 0.0849(5) 1.02121(14) 0.0440(13) Uani 1 1 d .
H17A H -0.0560 0.0148 1.0440 0.053 Uiso 1 1 calc R
H17B H 0.0569 0.1708 1.0385 0.053 Uiso 1 1 calc R
H1 H 0.376(4) 0.693(5) 0.8653(14) 0.049(15) Uiso 1 1 d .
H3A H -0.220(5) 0.062(5) 0.9758(13) 0.072(14) Uiso 1 1 d .
H2 H 0.288(4) 0.014(5) 0.9408(12) 0.036(13) Uiso 1 1 d .

loop_
_atom_site_aniso_label
_atom_site_aniso_U_11
_atom_site_aniso_U_22
_atom_site_aniso_U_33
_atom_site_aniso_U_23
_atom_site_aniso_U_13
_atom_site_aniso_U_12
Cl1 0.0687(8) 0.0568(11) 0.0769(10) 0.0146(10) 0.0159(7) 0.0050(8)
Cl2 0.0712(8) 0.0476(9) 0.0890(10) 0.0059(9) -0.0006(8) 0.0048(9)
N1 0.034(2) 0.040(3) 0.051(3) -0.017(3) 0.004(2) 0.005(2)
C7 0.031(3) 0.037(4) 0.040(3) 0.011(3) 0.001(2) 0.001(2)
C13 0.032(3) 0.043(4) 0.054(4) -0.008(3) 0.011(2) -0.009(3)
O1 0.0401(17) 0.055(3) 0.071(2) -0.031(2) 0.0010(17) 0.0073(19)
C6 0.034(3) 0.035(3) 0.055(3) 0.000(3) 0.007(2) 0.000(3)
C1 0.048(3) 0.043(4) 0.045(4) 0.005(3) 0.004(3) -0.007(3)
C2 0.030(2) 0.030(3) 0.041(3) -0.003(3) 0.007(2) -0.002(2)
C11 0.065(4) 0.076(5) 0.052(4) -0.030(4) 0.006(3) -0.023(4)
C8 0.035(3) 0.040(4) 0.031(3) -0.008(3) 0.004(2) 0.001(3)
C12 0.051(3) 0.064(5) 0.036(4) 0.001(3) 0.005(3) -0.016(4)
C9 0.047(3) 0.038(4) 0.050(4) 0.000(3) 0.016(3) 0.001(3)
O2 0.059(2) 0.076(3) 0.092(3) -0.053(3) -0.011(2) -0.002(2)
C10 0.068(4) 0.045(4) 0.073(4) -0.014(4) 0.013(3) -0.015(3)
C3 0.047(3) 0.046(4) 0.058(3) -0.002(4) -0.003(2) -0.009(3)
C4 0.031(3) 0.064(5) 0.092(5) 0.004(4) 0.000(3) 0.000(3)
C5 0.048(3) 0.049(4) 0.069(4) 0.009(3) 0.019(3) 0.010(3)
C14 0.079(4) 0.112(6) 0.061(4) 0.006(4) -0.008(3) -0.030(4)
N3 0.0237(19) 0.047(3) 0.047(3) -0.007(2) 0.0023(19) 0.005(2)
N2 0.035(2) 0.041(3) 0.045(3) -0.016(3) 0.008(2) 0.005(2)
C16 0.033(2) 0.052(4) 0.053(3) 0.001(3) -0.005(2) 0.014(3)
C18 0.050(3) 0.049(4) 0.046(3) 0.004(3) -0.007(3) 0.003(3)
C15 0.041(3) 0.062(4) 0.038(3) 0.001(3) 0.003(2) 0.001(3)
C17 0.041(3) 0.047(4) 0.044(3) 0.013(3) 0.003(2) 0.002(3)

loop_
_atom_type_symbol
_atom_type_description
_atom_type_scat_dispersion_real
_atom_type_scat_dispersion_imag
_atom_type_scat_source
C C 0.0033 0.0016 'International Tables Vol C Tables 4.2.6.8 and 6.1.1.4'
H H 0.0000 0.0000 'International Tables Vol C Tables 4.2.6.8 and 6.1.1.4'
N N 0.0061 0.0033 'International Tables Vol C Tables 4.2.6.8 and 6.1.1.4'
O O 0.0106 0.0060 'International Tables Vol C Tables 4.2.6.8 and 6.1.1.4'
Cl Cl 0.1484 0.1585 'International Tables Vol C Tables 4.2.6.8 and 6.1.1.4'

loop_
_geom_angle_atom_site_label_1
_geom_angle_atom_site_label_2
_geom_angle_atom_site_label_3
_geom_angle
C8 N1 C7 124.4(4)
C8 N1 H1 120(3)
C7 N1 H1 110(3)
C6 C7 N1 122.0(5)
C6 C7 C2 119.1(4)
N1 C7 C2 118.9(4)
C12 C13 C8 123.0(5)
C12 C13 Cl2 119.2(4)
C8 C13 Cl2 117.7(4)
C5 C6 C7 121.8(4)
C5 C6 H6 119.1
C7 C6 H6 119.1
O2 C1 O1 125.2(5)
O2 C1 C2 118.9(4)
O1 C1 C2 115.9(4)
C3 C2 C7 116.8(4)
C3 C2 C1 118.0(5)
C7 C2 C1 125.2(4)
C10 C11 C12 122.4(5)
C10 C11 H11 118.8
C12 C11 H11 118.8
C9 C8 N1 124.2(5)
C9 C8 C13 116.6(5)
N1 C8 C13 119.2(5)
C11 C12 C13 116.6(5)
C11 C12 C14 120.2(5)
C13 C12 C14 123.1(5)
C10 C9 C8 121.9(5)
C10 C9 Cl1 118.3(5)
C8 C9 Cl1 119.7(5)
C11 C10 C9 119.5(5)
C11 C10 H10 120.3
C9 C10 H10 120.3
C4 C3 C2 122.8(5)
C4 C3 H3 118.6
C2 C3 H3 118.6
C5 C4 C3 119.1(4)
C5 C4 H4 120.5
C3 C4 H4 120.5
C6 C5 C4 120.2(5)
C6 C5 H5 119.9
C4 C5 H5 119.9
C12 C14 H14A 109.5
C12 C14 H14B 109.5
H14A C14 H14B 109.5
C12 C14 H14C 109.5
H14A C14 H14C 109.5
H14B C14 H14C 109.5
C16 N3 C17 110.5(3)
C16 N3 H3A 109.9(19)
C17 N3 H3A 112(2)
C15 N2 C18 111.8(3)
C15 N2 H2A 109.9(19)
C18 N2 H2A 103.4(19)
C15 N2 H2 114(2)
C18 N2 H2 104(2)
H2A N2 H2 113(3)
N3 C16 C15 114.7(4)
N3 C16 H16A 108.6
C15 C16 H16A 108.6
N3 C16 H16B 108.6
C15 C16 H16B 108.6
H16A C16 H16B 107.6
N2 C18 C17 109.1(4)
N2 C18 H18A 109.9
C17 C18 H18A 109.9
N2 C18 H18B 109.9
C17 C18 H18B 109.9
H18A C18 H18B 108.3
N2 C15 C16 109.0(3)
N2 C15 H15A 109.9
C16 C15 H15A 109.9
N2 C15 H15B 109.9
C16 C15 H15B 109.9
H15A C15 H15B 108.3
N3 C17 C18 114.6(4)
N3 C17 H17A 108.6
C18 C17 H17A 108.6
N3 C17 H17B 108.6
C18 C17 H17B 108.6
H17A C17 H17B 107.6

loop_
_geom_bond_atom_site_label_1
_geom_bond_atom_site_label_2
_geom_bond_distance
Cl1 C9 1.742(5)
Cl2 C13 1.732(5)
N1 C8 1.398(5)
N1 C7 1.400(5)
N1 H1 0.92(4)
C7 C6 1.389(5)
C7 C2 1.422(5)
C13 C12 1.388(6)
C13 C8 1.414(6)
O1 C1 1.264(4)
C6 C5 1.365(5)
C6 H6 0.9300
C1 O2 1.226(5)
C1 C2 1.527(6)
C2 C3 1.389(4)
C11 C10 1.369(6)
C11 C12 1.385(6)
C11 H11 0.9300
C8 C9 1.380(5)
C12 C14 1.497(6)
C9 C10 1.377(6)
C10 H10 0.9300
C3 C4 1.385(5)
C3 H3 0.9300
C4 C5 1.366(6)
C4 H4 0.9300
C5 H5 0.9300
C14 H14A 0.9600
C14 H14B 0.9600
C14 H14C 0.9600
N3 C16 1.453(4)
N3 C17 1.456(4)
N3 H3A 1.17(4)
N2 C15 1.488(5)
N2 C18 1.503(5)
N2 H2A 1.06(4)
N2 H2 0.98(4)
C16 C15 1.513(5)
C16 H16A 0.9700
C16 H16B 0.9700
C18 C17 1.523(5)
C18 H18A 0.9700
C18 H18B 0.9700
C15 H15A 0.9700
C15 H15B 0.9700
C17 H17A 0.9700
C17 H17B 0.9700
